data_7020372
loop_
_publ_author_name
'Stefankiewicz, Artur R.'
'Rogez, Guillaume'
'Harrowfield, Jack'
'Sobolev, Alexandre N.'
'Madalan, Augustin'
'Huuskonen, Juhani'
'Rissanen, Kari'
'Lehn, Jean-Marie'

_publ_section_title
;
 Self-ordering of metallogrid complexes via directed hydrogen-bonding.
;
_journal_issue 45
_journal_name_full 'Dalton transactions (Cambridge, England : 2003)'
_journal_page_first 13848
_journal_page_last 13855
_journal_paper_doi 10.1039/c2dt31384g
_journal_volume 41
_journal_year 2012
_chemical_formula_moiety 'C20 H20 N10, C2 H6 O'
_chemical_formula_sum 'C22 H26 N10 O'
_chemical_formula_weight 446.53
_chemical_name_systematic
;
?
;
_space_group_IT_number 2
_symmetry_cell_setting triclinic
_symmetry_Int_Tables_number 2
_symmetry_space_group_name_Hall '-P 1'
_symmetry_space_group_name_H-M 'P -1'
_atom_sites_solution_hydrogens geom
_atom_sites_solution_primary direct
_atom_sites_solution_secondary difmap
_audit_creation_method SHELXL-97
_cell_angle_alpha 92.693(2)
_cell_angle_beta 92.650(3)
_cell_angle_gamma 94.577(4)
_cell_formula_units_Z 4
_cell_length_a 7.8886(3)
_cell_length_b 11.4824(7)
_cell_length_c 25.5965(16)
_cell_measurement_reflns_used 54208
_cell_measurement_temperature 173(2)
_cell_measurement_theta_max 27.485
_cell_measurement_theta_min 0.998
_cell_volume 2305.7(2)
_computing_cell_refinement 'Denzo (Nonius B.V., 1998)'
_computing_data_collection 'Collect (Nonius B.V., 1998)'
_computing_data_reduction 'Denzo (Nonius B.V., 1998)'
_computing_molecular_graphics 'PLATON 98 (Spek, 1998)'
_computing_publication_material 'SHELXL-97 (Sheldrick, 1997)'
_computing_structure_refinement 'SHELXL-97 (Sheldrick, 1997)'
_computing_structure_solution 'SHELXS-97 (Sheldrick, 1997)'
_diffrn_ambient_temperature 173(2)
_diffrn_measured_fraction_theta_full 0.989
_diffrn_measured_fraction_theta_max 0.982
_diffrn_measurement_device_type KappaCCD
_diffrn_measurement_method '\f and \w scans'
_diffrn_radiation_monochromator graphite
_diffrn_radiation_source 'fine-focus sealed tube'
_diffrn_radiation_type MoK\a
_diffrn_radiation_wavelength 0.71073
_diffrn_reflns_av_R_equivalents 0.1346
_diffrn_reflns_av_sigmaI/netI 0.2673
_diffrn_reflns_limit_h_max 10
_diffrn_reflns_limit_h_min -10
_diffrn_reflns_limit_k_max 13
_diffrn_reflns_limit_k_min -14
_diffrn_reflns_limit_l_max 33
_diffrn_reflns_limit_l_min -32
_diffrn_reflns_number 24324
_diffrn_reflns_theta_full 26.00
_diffrn_reflns_theta_max 27.52
_diffrn_reflns_theta_min 1.78
_exptl_absorpt_coefficient_mu 0.086
_exptl_absorpt_correction_T_max 0.9872
_exptl_absorpt_correction_T_min 0.9746
_exptl_absorpt_correction_type none
_exptl_crystal_colour colorless
_exptl_crystal_density_diffrn 1.286
_exptl_crystal_density_method 'not measured'
_exptl_crystal_description prism
_exptl_crystal_F_000 944
_exptl_crystal_size_max 0.30
_exptl_crystal_size_mid 0.20
_exptl_crystal_size_min 0.15
_refine_diff_density_max 0.539
_refine_diff_density_min -0.450
_refine_diff_density_rms 0.095
_refine_ls_extinction_method none
_refine_ls_goodness_of_fit_ref 1.008
_refine_ls_hydrogen_treatment constr
_refine_ls_matrix_type full
_refine_ls_number_parameters 604
_refine_ls_number_reflns 10438
_refine_ls_number_restraints 0
_refine_ls_restrained_S_all 1.008
_refine_ls_R_factor_all 0.3179
_refine_ls_R_factor_gt 0.1393
_refine_ls_shift/su_max 0.000
_refine_ls_shift/su_mean 0.000
_refine_ls_structure_factor_coef Fsqd
_refine_ls_weighting_details 'calc w=1/[\s^2^(Fo^2^)+(0.0500P)^2^+13.5000P] where P=(Fo^2^+2Fc^2^)/3'
_refine_ls_weighting_scheme calc
_refine_ls_wR_factor_gt 0.2728
_refine_ls_wR_factor_ref 0.3405
_reflns_number_gt 3588
_reflns_number_total 10438
_reflns_threshold_expression >2sigma(I)
_cod_data_source_file c2dt31384g.txt
_cod_data_source_block artur5
_cod_database_code 7020372

loop_
_symmetry_equiv_pos_as_xyz
'x, y, z'
'-x, -y, -z'

loop_
_atom_site_label
_atom_site_type_symbol
_atom_site_fract_x
_atom_site_fract_y
_atom_site_fract_z
_atom_site_U_iso_or_equiv
_atom_site_adp_type
_atom_site_occupancy
_atom_site_symmetry_multiplicity
_atom_site_calc_flag
_atom_site_refinement_flags
_atom_site_disorder_assembly
_atom_site_disorder_group
C1 C 0.3383(9) 0.7063(7) 0.3283(3) 0.0419(19) Uani 1 1 d . . .
C2 C 0.4695(8) 0.8176(6) 0.2672(3) 0.0330(17) Uani 1 1 d . . .
C3 C 0.5144(8) 0.7162(6) 0.2442(3) 0.0289(16) Uani 1 1 d . . .
H3 H 0.5786 0.7187 0.2137 0.035 Uiso 1 1 calc R . .
C4 C 0.4681(7) 0.6100(6) 0.2645(3) 0.0264(15) Uani 1 1 d . . .
C5 C 0.4789(9) 1.0360(6) 0.2779(3) 0.0407(18) Uani 1 1 d . . .
H5A H 0.5198 1.1020 0.2577 0.061 Uiso 1 1 calc R . .
H5B H 0.5391 1.0413 0.3124 0.061 Uiso 1 1 calc R . .
H5C H 0.3564 1.0383 0.2823 0.061 Uiso 1 1 calc R . .
C6 C 0.6492(8) 1.0229(6) 0.1857(3) 0.0372(18) Uani 1 1 d . . .
H6 H 0.6346 1.0965 0.2028 0.045 Uiso 1 1 calc R . .
C7 C 0.7341(9) 1.0144(6) 0.1369(3) 0.0360(18) Uani 1 1 d . . .
C8 C 0.8355(9) 0.9394(7) 0.0658(3) 0.0414(19) Uani 1 1 d . . .
H8 H 0.8606 0.8863 0.0382 0.050 Uiso 1 1 calc R . .
C9 C 0.8885(10) 1.0544(7) 0.0719(3) 0.046(2) Uani 1 1 d . . .
H9 H 0.9600 1.0954 0.0489 0.055 Uiso 1 1 calc R . .
C10 C 0.4838(9) 0.3948(6) 0.2699(3) 0.0388(18) Uani 1 1 d . . .
H10A H 0.5222 0.3315 0.2476 0.058 Uiso 1 1 calc R . .
H10B H 0.3628 0.3783 0.2761 0.058 Uiso 1 1 calc R . .
H10C H 0.5500 0.4006 0.3034 0.058 Uiso 1 1 calc R . .
C11 C 0.6406(8) 0.4168(7) 0.1756(3) 0.0380(18) Uani 1 1 d . . .
H11 H 0.6238 0.3427 0.1905 0.046 Uiso 1 1 calc R . .
C12 C 0.7260(9) 0.4302(6) 0.1264(3) 0.0395(19) Uani 1 1 d . . .
C13 C 0.8297(9) 0.4936(7) 0.0565(3) 0.048(2) Uani 1 1 d . . .
H13 H 0.8604 0.5434 0.0293 0.057 Uiso 1 1 calc R . .
C14 C 0.8680(10) 0.3819(8) 0.0594(3) 0.050(2) Uani 1 1 d . . .
H14 H 0.9293 0.3395 0.0349 0.060 Uiso 1 1 calc R . .
C15 C 0.2412(8) 0.7039(7) 0.3782(3) 0.0374(18) Uani 1 1 d . . .
C16 C 0.2094(9) 0.6006(8) 0.4020(3) 0.051(2) Uani 1 1 d . . .
H16 H 0.2430 0.5301 0.3861 0.061 Uiso 1 1 calc R . .
C17 C 0.1282(10) 0.5975(9) 0.4493(3) 0.059(3) Uani 1 1 d . . .
H17 H 0.1091 0.5259 0.4661 0.071 Uiso 1 1 calc R . .
C18 C 0.0760(11) 0.6997(10) 0.4713(4) 0.067(3) Uani 1 1 d . . .
H18 H 0.0189 0.6981 0.5031 0.081 Uiso 1 1 calc R . .
C19 C 0.1058(10) 0.8035(9) 0.4476(3) 0.056(2) Uani 1 1 d . . .
H19 H 0.0692 0.8735 0.4630 0.067 Uiso 1 1 calc R . .
C20 C 0.1906(9) 0.8060(8) 0.4005(3) 0.050(2) Uani 1 1 d . . .
H20A H 0.2128 0.8779 0.3842 0.060 Uiso 1 1 calc R . .
N1 N 0.3752(7) 0.8143(5) 0.3113(2) 0.0382(15) Uani 1 1 d . . .
N2 N 0.3748(7) 0.6045(5) 0.3080(2) 0.0339(14) Uani 1 1 d . . .
N3 N 0.5100(7) 0.9282(5) 0.2507(2) 0.0340(14) Uani 1 1 d . . .
N4 N 0.5943(7) 0.9261(5) 0.2049(2) 0.0402(15) Uani 1 1 d . . .
N5 N 0.7389(7) 0.9149(5) 0.1074(2) 0.0415(15) Uani 1 1 d . . .
H5 H 0.6886 0.8462 0.1137 0.050 Uiso 1 1 calc R . .
N6 N 0.8238(7) 1.1040(5) 0.1166(2) 0.0435(16) Uani 1 1 d . . .
N7 N 0.5081(7) 0.5041(5) 0.2443(2) 0.0321(14) Uani 1 1 d . . .
N8 N 0.5894(7) 0.5089(5) 0.1979(2) 0.0377(15) Uani 1 1 d . . .
N9 N 0.7394(8) 0.5248(5) 0.0990(2) 0.0445(16) Uani 1 1 d . . .
N10 N 0.8021(7) 0.3401(5) 0.1044(2) 0.0386(15) Uani 1 1 d . . .
H10 H 0.8082 0.2698 0.1163 0.046 Uiso 1 1 calc R . .
C21 C 0.1944(9) 0.2327(6) 0.1632(3) 0.0379(18) Uani 1 1 d . . .
C22 C 0.0584(8) 0.3446(6) 0.2227(3) 0.0294(16) Uani 1 1 d . . .
C23 C 0.0140(8) 0.2441(6) 0.2475(3) 0.0308(16) Uani 1 1 d . . .
H23 H -0.0511 0.2475 0.2777 0.037 Uiso 1 1 calc R . .
C24 C 0.0628(7) 0.1391(5) 0.2289(2) 0.0244(15) Uani 1 1 d . . .
C25 C 0.0483(9) 0.5590(6) 0.2111(3) 0.044(2) Uani 1 1 d . . .
H25A H 0.1074 0.5414 0.1792 0.066 Uiso 1 1 calc R . .
H25B H 0.1181 0.6182 0.2333 0.066 Uiso 1 1 calc R . .
H25C H -0.0614 0.5890 0.2017 0.066 Uiso 1 1 calc R . .
C26 C -0.1102(8) 0.5484(7) 0.3049(3) 0.0354(17) Uani 1 1 d . . .
H26 H -0.0920 0.6196 0.2877 0.042 Uiso 1 1 calc R . .
C27 C -0.1948(8) 0.5440(6) 0.3548(3) 0.0340(17) Uani 1 1 d . . .
C28 C -0.3001(9) 0.4710(7) 0.4246(3) 0.0426(19) Uani 1 1 d . . .
H28 H -0.3296 0.4199 0.4514 0.051 Uiso 1 1 calc R . .
C29 C -0.3427(9) 0.5811(7) 0.4207(3) 0.0445(19) Uani 1 1 d . . .
H29 H -0.4078 0.6210 0.4450 0.053 Uiso 1 1 calc R . .
C30 C 0.0522(8) -0.0788(5) 0.2259(3) 0.0335(17) Uani 1 1 d . . .
H30A H 0.1145 -0.0672 0.1941 0.050 Uiso 1 1 calc R . .
H30B H -0.0579 -0.1225 0.2168 0.050 Uiso 1 1 calc R . .
H30C H 0.1186 -0.1230 0.2502 0.050 Uiso 1 1 calc R . .
C31 C -0.1121(9) -0.0513(7) 0.3188(3) 0.0425(19) Uani 1 1 d . . .
H31 H -0.0929 -0.1266 0.3044 0.051 Uiso 1 1 calc R . .
C32 C -0.2011(9) -0.0372(6) 0.3676(3) 0.0362(17) Uani 1 1 d . . .
C33 C -0.3083(9) 0.0313(7) 0.4364(3) 0.0433(19) Uani 1 1 d . . .
H33 H -0.3406 0.0840 0.4631 0.052 Uiso 1 1 calc R . .
C34 C -0.3475(10) -0.0856(7) 0.4332(3) 0.050(2) Uani 1 1 d . . .
H34 H -0.4108 -0.1291 0.4574 0.060 Uiso 1 1 calc R . .
C35 C 0.2895(8) 0.2239(7) 0.1148(3) 0.0375(18) Uani 1 1 d . . .
C36 C 0.3524(8) 0.1210(7) 0.0987(3) 0.0425(19) Uani 1 1 d . . .
H36 H 0.3337 0.0543 0.1189 0.051 Uiso 1 1 calc R . .
C37 C 0.4439(10) 0.1116(7) 0.0530(3) 0.049(2) Uani 1 1 d . . .
H37 H 0.4873 0.0398 0.0423 0.059 Uiso 1 1 calc R . .
C38 C 0.4691(9) 0.2094(7) 0.0240(3) 0.048(2) Uani 1 1 d . . .
H38 H 0.5305 0.2047 -0.0070 0.058 Uiso 1 1 calc R . .
C39 C 0.4074(9) 0.3124(7) 0.0391(3) 0.047(2) Uani 1 1 d . . .
H39 H 0.4244 0.3784 0.0184 0.056 Uiso 1 1 calc R . .
C40 C 0.3185(9) 0.3217(7) 0.0853(3) 0.047(2) Uani 1 1 d . . .
H40 H 0.2785 0.3943 0.0963 0.056 Uiso 1 1 calc R . .
N11 N 0.1493(7) 0.3376(6) 0.1787(2) 0.0378(15) Uani 1 1 d . . .
N12 N 0.1613(7) 0.1325(5) 0.1866(2) 0.0368(15) Uani 1 1 d . . .
N13 N 0.0200(7) 0.4542(5) 0.2393(2) 0.0356(14) Uani 1 1 d . . .
N14 N -0.0627(7) 0.4540(5) 0.2859(2) 0.0354(14) Uani 1 1 d . . .
N15 N -0.2053(7) 0.4460(5) 0.3821(2) 0.0399(15) Uani 1 1 d . . .
H15 H -0.1608 0.3798 0.3744 0.048 Uiso 1 1 calc R . .
N16 N -0.2778(7) 0.6286(5) 0.3758(2) 0.0395(15) Uani 1 1 d . . .
N17 N 0.0249(7) 0.0326(4) 0.2502(2) 0.0345(14) Uani 1 1 d . . .
N18 N -0.0615(7) 0.0415(5) 0.2964(2) 0.0366(14) Uani 1 1 d . . .
N19 N -0.2130(8) 0.0615(5) 0.3940(3) 0.0459(16) Uani 1 1 d . . .
N20 N -0.2794(7) -0.1307(5) 0.3887(2) 0.0420(16) Uani 1 1 d . . .
H20B H -0.2859 -0.2041 0.3768 0.050 Uiso 1 1 calc R . .
C42 C 0.2638(12) 0.7633(8) 0.1126(4) 0.078(3) Uani 1 1 d . . .
H42A H 0.1433 0.7352 0.1130 0.117 Uiso 1 1 calc R . .
H42B H 0.2797 0.8172 0.0843 0.117 Uiso 1 1 calc R . .
H42C H 0.3001 0.8042 0.1462 0.117 Uiso 1 1 calc R . .
O1 O 0.5383(6) 0.7065(4) 0.1032(2) 0.0487(14) Uani 1 1 d . . .
H1A H 0.6006 0.6505 0.1028 0.073 Uiso 1 1 calc R . .
C41 C 0.3669(10) 0.6628(7) 0.1039(3) 0.055(2) Uani 1 1 d . . .
H41A H 0.3519 0.6079 0.1323 0.066 Uiso 1 1 calc R . .
H41B H 0.3306 0.6205 0.0701 0.066 Uiso 1 1 calc R . .
O2 O -0.0028(7) 0.2621(4) 0.3914(2) 0.0543(15) Uani 1 1 d . B .
H2A H -0.0589 0.1975 0.3939 0.081 Uiso 1 1 calc R . .
C43 C 0.1693(11) 0.2427(9) 0.3802(4) 0.071(3) Uani 1 1 d . . .
H43A H 0.2121 0.3025 0.3563 0.086 Uiso 0.50 1 calc PR A 1
H43B H 0.1708 0.1651 0.3617 0.086 Uiso 0.50 1 calc PR A 1
H43C H 0.2343 0.3171 0.3803 0.086 Uiso 0.50 1 d PR A 2
H43D H 0.1718 0.2056 0.3459 0.086 Uiso 0.50 1 d PR A 2
C44 C 0.283(3) 0.247(2) 0.4265(10) 0.074(7) Uani 0.50 1 d P B 1
H44A H 0.3987 0.2348 0.4162 0.111 Uiso 0.50 1 calc PR B 1
H44B H 0.2444 0.1865 0.4498 0.111 Uiso 0.50 1 calc PR B 1
H44C H 0.2835 0.3244 0.4449 0.111 Uiso 0.50 1 calc PR B 1
C44' C 0.252(4) 0.171(2) 0.4204(11) 0.092(9) Uani 0.50 1 d P B 2
H44D H 0.3692 0.1608 0.4116 0.137 Uiso 0.50 1 calc PR B 2
H44E H 0.1879 0.0944 0.4210 0.137 Uiso 0.50 1 calc PR B 2
H44F H 0.2514 0.2114 0.4550 0.137 Uiso 0.50 1 calc PR B 2

loop_
_atom_site_aniso_label
_atom_site_aniso_U_11
_atom_site_aniso_U_22
_atom_site_aniso_U_33
_atom_site_aniso_U_23
_atom_site_aniso_U_13
_atom_site_aniso_U_12
C1 0.030(4) 0.049(5) 0.045(5) 0.002(4) -0.004(3) 0.000(4)
C2 0.030(4) 0.037(5) 0.030(4) -0.005(3) -0.015(3) 0.003(3)
C3 0.027(3) 0.027(4) 0.032(4) 0.005(3) -0.004(3) -0.001(3)
C4 0.024(3) 0.022(4) 0.032(4) 0.005(3) -0.015(3) 0.000(3)
C5 0.036(4) 0.042(5) 0.044(5) -0.006(4) 0.006(3) 0.006(3)
C6 0.039(4) 0.028(4) 0.044(5) -0.001(4) 0.002(3) -0.003(3)
C7 0.040(4) 0.017(4) 0.052(5) 0.008(4) -0.001(4) 0.005(3)
C8 0.050(4) 0.047(5) 0.028(4) 0.000(4) 0.014(4) 0.003(4)
C9 0.053(5) 0.043(5) 0.042(5) 0.002(4) 0.016(4) -0.002(4)
C10 0.038(4) 0.024(4) 0.054(5) 0.010(4) -0.003(3) -0.004(3)
C11 0.035(4) 0.039(5) 0.039(5) -0.001(4) 0.002(3) 0.001(4)
C12 0.036(4) 0.031(4) 0.051(5) 0.008(4) -0.010(4) 0.000(3)
C13 0.045(5) 0.057(6) 0.044(5) 0.018(4) 0.013(4) 0.008(4)
C14 0.050(5) 0.060(6) 0.042(5) 0.005(4) 0.015(4) 0.005(4)
C15 0.030(4) 0.055(5) 0.026(4) 0.002(4) 0.004(3) -0.003(4)
C16 0.042(4) 0.063(6) 0.049(5) 0.011(4) 0.007(4) 0.001(4)
C17 0.047(5) 0.101(8) 0.031(5) 0.013(5) 0.012(4) 0.000(5)
C18 0.048(5) 0.114(9) 0.040(5) 0.015(6) 0.000(4) 0.008(6)
C19 0.050(5) 0.087(7) 0.033(5) -0.002(5) 0.014(4) 0.012(5)
C20 0.040(4) 0.079(7) 0.033(5) 0.005(4) 0.004(4) 0.003(4)
N1 0.031(3) 0.058(4) 0.026(3) 0.000(3) 0.011(3) 0.002(3)
N2 0.035(3) 0.047(4) 0.021(3) 0.004(3) 0.011(3) 0.004(3)
N3 0.037(3) 0.034(4) 0.030(3) 0.002(3) 0.001(3) -0.002(3)
N4 0.035(3) 0.044(4) 0.041(4) 0.008(3) 0.003(3) -0.006(3)
N5 0.047(4) 0.030(4) 0.047(4) 0.001(3) 0.006(3) -0.001(3)
N6 0.044(4) 0.047(4) 0.039(4) 0.005(3) 0.006(3) -0.001(3)
N7 0.036(3) 0.023(3) 0.037(4) 0.005(3) -0.001(3) 0.000(3)
N8 0.037(3) 0.044(4) 0.031(4) 0.007(3) 0.001(3) 0.001(3)
N9 0.048(4) 0.043(4) 0.044(4) 0.010(3) 0.014(3) 0.003(3)
N10 0.047(4) 0.033(4) 0.038(4) 0.013(3) 0.011(3) 0.008(3)
C21 0.042(4) 0.031(4) 0.041(5) 0.002(4) -0.003(4) 0.010(4)
C22 0.022(3) 0.034(4) 0.031(4) 0.010(3) -0.004(3) -0.003(3)
C23 0.030(4) 0.026(4) 0.035(4) -0.003(3) -0.011(3) 0.001(3)
C24 0.024(3) 0.019(4) 0.028(4) -0.001(3) -0.003(3) -0.005(3)
C25 0.040(4) 0.043(5) 0.050(5) 0.016(4) 0.015(4) 0.001(4)
C26 0.033(4) 0.036(5) 0.037(4) 0.005(4) 0.001(3) 0.003(3)
C27 0.032(4) 0.024(4) 0.046(5) -0.003(4) -0.005(3) 0.006(3)
C28 0.045(4) 0.051(5) 0.032(4) 0.005(4) 0.004(4) -0.001(4)
C29 0.048(5) 0.045(5) 0.042(5) 0.001(4) 0.007(4) 0.013(4)
C30 0.037(4) 0.021(4) 0.044(4) -0.006(3) 0.009(3) 0.006(3)
C31 0.038(4) 0.040(5) 0.050(5) 0.006(4) 0.003(4) 0.002(4)
C32 0.041(4) 0.028(4) 0.038(4) 0.005(4) -0.006(3) -0.001(3)
C33 0.053(5) 0.040(5) 0.038(5) 0.000(4) 0.017(4) 0.008(4)
C34 0.060(5) 0.058(6) 0.034(5) 0.008(4) 0.015(4) 0.009(4)
C35 0.032(4) 0.055(5) 0.025(4) 0.000(4) -0.002(3) 0.006(4)
C36 0.035(4) 0.063(6) 0.030(4) -0.003(4) 0.001(3) 0.007(4)
C37 0.053(5) 0.056(6) 0.041(5) -0.002(4) 0.005(4) 0.019(4)
C38 0.044(5) 0.060(6) 0.041(5) 0.004(4) -0.003(4) 0.005(4)
C39 0.050(5) 0.046(5) 0.045(5) 0.012(4) 0.006(4) 0.006(4)
C40 0.041(4) 0.056(5) 0.044(5) 0.002(4) 0.016(4) 0.004(4)
N11 0.026(3) 0.057(4) 0.031(4) 0.010(3) 0.001(3) 0.001(3)
N12 0.032(3) 0.048(4) 0.031(3) 0.005(3) 0.003(3) 0.005(3)
N13 0.037(3) 0.031(4) 0.040(4) 0.000(3) 0.000(3) 0.011(3)
N14 0.035(3) 0.038(4) 0.033(4) -0.004(3) 0.004(3) 0.007(3)
N15 0.039(3) 0.039(4) 0.043(4) 0.005(3) 0.000(3) 0.010(3)
N16 0.048(4) 0.043(4) 0.029(3) 0.001(3) 0.003(3) 0.015(3)
N17 0.039(3) 0.018(3) 0.047(4) -0.002(3) 0.005(3) 0.002(3)
N18 0.040(3) 0.040(4) 0.031(3) 0.003(3) 0.009(3) 0.006(3)
N19 0.047(4) 0.041(4) 0.050(4) -0.003(3) 0.005(3) -0.002(3)
N20 0.055(4) 0.033(4) 0.038(4) 0.007(3) 0.004(3) 0.002(3)
C42 0.080(7) 0.071(7) 0.087(8) 0.007(6) 0.026(6) 0.026(6)
O1 0.050(3) 0.042(3) 0.056(4) 0.007(3) 0.012(3) 0.004(3)
C41 0.047(5) 0.064(6) 0.053(5) 0.009(4) -0.006(4) -0.001(4)
O2 0.061(4) 0.042(3) 0.062(4) 0.011(3) 0.011(3) 0.008(3)
C43 0.061(6) 0.086(8) 0.067(7) 0.005(6) 0.003(5) 0.008(5)
C44 0.060(13) 0.093(19) 0.065(14) -0.021(16) -0.021(10) 0.003(15)
C44' 0.10(2) 0.079(19) 0.10(2) -0.017(18) -0.027(15) 0.031(17)

loop_
_atom_type_symbol
_atom_type_description
_atom_type_scat_dispersion_real
_atom_type_scat_dispersion_imag
_atom_type_scat_source
C C 0.0033 0.0016 'International Tables Vol C Tables 4.2.6.8 and 6.1.1.4'
H H 0.0000 0.0000 'International Tables Vol C Tables 4.2.6.8 and 6.1.1.4'
N N 0.0061 0.0033 'International Tables Vol C Tables 4.2.6.8 and 6.1.1.4'
O O 0.0106 0.0060 'International Tables Vol C Tables 4.2.6.8 and 6.1.1.4'

loop_
_geom_angle_atom_site_label_1
_geom_angle_atom_site_label_2
_geom_angle_atom_site_label_3
_geom_angle
N2 C1 N1 129.2(7)
N2 C1 C15 116.4(7)
N1 C1 C15 114.4(7)
C3 C2 N3 125.8(7)
C3 C2 N1 119.7(7)
N3 C2 N1 114.5(6)
C2 C3 C4 120.9(7)
C2 C3 H3 119.6
C4 C3 H3 119.6
N2 C4 N7 114.5(6)
N2 C4 C3 120.4(6)
N7 C4 C3 125.1(6)
N3 C5 H5A 109.5
N3 C5 H5B 109.5
H5A C5 H5B 109.5
N3 C5 H5C 109.5
H5A C5 H5C 109.5
H5B C5 H5C 109.5
N4 C6 C7 116.9(7)
N4 C6 H6 121.5
C7 C6 H6 121.5
N6 C7 N5 111.4(7)
N6 C7 C6 124.2(7)
N5 C7 C6 124.3(6)
C9 C8 N5 106.2(6)
C9 C8 H8 126.9
N5 C8 H8 126.9
C8 C9 N6 110.4(6)
C8 C9 H9 124.8
N6 C9 H9 124.8
N7 C10 H10A 109.5
N7 C10 H10B 109.5
H10A C10 H10B 109.5
N7 C10 H10C 109.5
H10A C10 H10C 109.5
H10B C10 H10C 109.5
N8 C11 C12 117.4(7)
N8 C11 H11 121.3
C12 C11 H11 121.3
N9 C12 N10 112.9(7)
N9 C12 C11 126.8(7)
N10 C12 C11 120.3(6)
C14 C13 N9 109.7(7)
C14 C13 H13 125.2
N9 C13 H13 125.2
C13 C14 N10 107.6(7)
C13 C14 H14 126.2
N10 C14 H14 126.2
C16 C15 C20 119.9(7)
C16 C15 C1 119.9(7)
C20 C15 C1 120.1(7)
C15 C16 C17 120.8(9)
C15 C16 H16 119.6
C17 C16 H16 119.6
C18 C17 C16 119.1(9)
C18 C17 H17 120.5
C16 C17 H17 120.5
C19 C18 C17 120.7(9)
C19 C18 H18 119.7
C17 C18 H18 119.7
C18 C19 C20 119.8(9)
C18 C19 H19 120.1
C20 C19 H19 120.1
C15 C20 C19 119.7(8)
C15 C20 H20A 120.2
C19 C20 H20A 120.2
C1 N1 C2 114.7(6)
C1 N2 C4 115.0(6)
N4 N3 C2 112.1(6)
N4 N3 C5 121.9(6)
C2 N3 C5 126.0(6)
C6 N4 N3 119.8(6)
C7 N5 C8 107.9(6)
C7 N5 H5 126.1
C8 N5 H5 126.1
C7 N6 C9 104.1(6)
C4 N7 N8 114.4(5)
C4 N7 C10 125.0(6)
N8 N7 C10 120.4(6)
C11 N8 N7 121.2(6)
C12 N9 C13 104.7(6)
C12 N10 C14 105.2(6)
C12 N10 H10 127.4
C14 N10 H10 127.4
N11 C21 N12 126.6(7)
N11 C21 C35 117.7(7)
N12 C21 C35 115.7(7)
N11 C22 C23 118.9(7)
N11 C22 N13 116.4(6)
C23 C22 N13 124.7(6)
C24 C23 C22 120.5(7)
C24 C23 H23 119.8
C22 C23 H23 119.8
N12 C24 C23 120.8(6)
N12 C24 N17 113.5(6)
C23 C24 N17 125.6(6)
N13 C25 H25A 109.5
N13 C25 H25B 109.5
H25A C25 H25B 109.5
N13 C25 H25C 109.5
H25A C25 H25C 109.5
H25B C25 H25C 109.5
N14 C26 C27 117.3(6)
N14 C26 H26 121.4
C27 C26 H26 121.4
N16 C27 N15 112.9(6)
N16 C27 C26 125.4(6)
N15 C27 C26 121.6(6)
C29 C28 N15 107.0(7)
C29 C28 H28 126.5
N15 C28 H28 126.5
C28 C29 N16 110.4(7)
C28 C29 H29 124.8
N16 C29 H29 124.8
N17 C30 H30A 109.5
N17 C30 H30B 109.5
H30A C30 H30B 109.5
N17 C30 H30C 109.5
H30A C30 H30C 109.5
H30B C30 H30C 109.5
N18 C31 C32 117.5(7)
N18 C31 H31 121.2
C32 C31 H31 121.2
N19 C32 N20 114.2(7)
N19 C32 C31 125.6(7)
N20 C32 C31 120.3(7)
C34 C33 N19 108.7(7)
C34 C33 H33 125.7
N19 C33 H33 125.7
C33 C34 N20 108.1(7)
C33 C34 H34 126.0
N20 C34 H34 126.0
C36 C35 C40 118.9(7)
C36 C35 C21 121.1(7)
C40 C35 C21 120.0(7)
C35 C36 C37 121.7(8)
C35 C36 H36 119.2
C37 C36 H36 119.2
C38 C37 C36 118.3(8)
C38 C37 H37 120.8
C36 C37 H37 120.8
C39 C38 C37 121.0(8)
C39 C38 H38 119.5
C37 C38 H38 119.5
C38 C39 C40 120.4(8)
C38 C39 H39 119.8
C40 C39 H39 119.8
C35 C40 C39 119.7(7)
C35 C40 H40 120.1
C39 C40 H40 120.1
C21 N11 C22 117.4(6)
C21 N12 C24 115.6(6)
C22 N13 N14 112.4(6)
C22 N13 C25 125.8(6)
N14 N13 C25 121.6(6)
C26 N14 N13 119.3(6)
C27 N15 C28 105.8(6)
C27 N15 H15 127.1
C28 N15 H15 127.1
C27 N16 C29 103.9(6)
C24 N17 N18 113.2(5)
C24 N17 C30 125.0(6)
N18 N17 C30 121.4(5)
C31 N18 N17 119.6(6)
C32 N19 C33 104.6(6)
C32 N20 C34 104.4(6)
C32 N20 H20B 127.8
C34 N20 H20B 127.8
C41 C42 H42A 109.5
C41 C42 H42B 109.5
H42A C42 H42B 109.5
C41 C42 H42C 109.5
H42A C42 H42C 109.5
H42B C42 H42C 109.5
C41 O1 H1A 109.5
O1 C41 C42 107.8(7)
O1 C41 H41A 110.1
C42 C41 H41A 110.1
O1 C41 H41B 110.1
C42 C41 H41B 110.1
H41A C41 H41B 108.5
C43 O2 H2A 109.5
O2 C43 C44 113.5(13)
O2 C43 C44' 112.2(14)
C44 C43 C44' 35.3(10)
O2 C43 H43A 108.9
C44 C43 H43A 108.9
C44' C43 H43A 134.5
O2 C43 H43B 108.9
C44 C43 H43B 108.9
C44' C43 H43B 76.8
H43A C43 H43B 107.7
O2 C43 H43C 108.6
C44 C43 H43C 74.5
C44' C43 H43C 107.8
H43A C43 H43C 38.4
H43B C43 H43C 136.6
O2 C43 H43D 109.6
C44 C43 H43D 133.3
C44' C43 H43D 110.5
H43A C43 H43D 72.1
H43B C43 H43D 37.8
H43C C43 H43D 108.0
C43 C44 H43C 37.8
C43 C44 H44A 109.5
H43C C44 H44A 96.7
C43 C44 H44B 109.5
H43C C44 H44B 145.2
H44A C44 H44B 109.5
C43 C44 H44C 109.5
H43C C44 H44C 81.6
H44A C44 H44C 109.5
H44B C44 H44C 109.5
C43 C44' H44D 109.5
C43 C44' H44E 109.5
H44D C44' H44E 109.5
C43 C44' H44F 109.5
H44D C44' H44F 109.5
H44E C44' H44F 109.5

loop_
_geom_bond_atom_site_label_1
_geom_bond_atom_site_label_2
_geom_bond_distance
C1 N2 1.315(9)
C1 N1 1.348(9)
C1 C15 1.519(10)
C2 C3 1.360(9)
C2 N3 1.376(8)
C2 N1 1.380(8)
C3 C4 1.377(8)
C3 H3 0.9500
C4 N2 1.365(8)
C4 N7 1.364(8)
C5 N3 1.436(8)
C5 H5A 0.9800
C5 H5B 0.9800
C5 H5C 0.9800
C6 N4 1.288(8)
C6 C7 1.446(10)
C6 H6 0.9500
C7 N6 1.341(8)
C7 N5 1.345(8)
C8 C9 1.352(10)
C8 N5 1.363(8)
C8 H8 0.9500
C9 N6 1.390(9)
C9 H9 0.9500
C10 N7 1.446(8)
C10 H10A 0.9800
C10 H10B 0.9800
C10 H10C 0.9800
C11 N8 1.280(8)
C11 C12 1.465(10)
C11 H11 0.9500
C12 N9 1.320(8)
C12 N10 1.349(9)
C13 C14 1.345(10)
C13 N9 1.376(9)
C13 H13 0.9500
C14 N10 1.377(9)
C14 H14 0.9500
C15 C16 1.370(10)
C15 C20 1.376(10)
C16 C17 1.396(10)
C16 H16 0.9500
C17 C18 1.378(12)
C17 H17 0.9500
C18 C19 1.371(12)
C18 H18 0.9500
C19 C20 1.406(10)
C19 H19 0.9500
C20 H20A 0.9500
N3 N4 1.374(8)
N5 H5 0.8800
N7 N8 1.377(8)
N10 H10 0.8800
C21 N11 1.331(9)
C21 N12 1.334(8)
C21 C35 1.481(10)
C22 N11 1.366(8)
C22 C23 1.371(9)
C22 N13 1.371(8)
C23 C24 1.365(8)
C23 H23 0.9500
C24 N12 1.364(8)
C24 N17 1.379(8)
C25 N13 1.439(8)
C25 H25A 0.9800
C25 H25B 0.9800
C25 H25C 0.9800
C26 N14 1.259(8)
C26 C27 1.469(10)
C26 H26 0.9500
C27 N16 1.322(8)
C27 N15 1.352(8)
C28 C29 1.340(10)
C28 N15 1.379(9)
C28 H28 0.9500
C29 N16 1.394(9)
C29 H29 0.9500
C30 N17 1.433(8)
C30 H30A 0.9800
C30 H30B 0.9800
C30 H30C 0.9800
C31 N18 1.278(8)
C31 C32 1.470(10)
C31 H31 0.9500
C32 N19 1.305(9)
C32 N20 1.343(8)
C33 C34 1.350(10)
C33 N19 1.389(9)
C33 H33 0.9500
C34 N20 1.379(9)
C34 H34 0.9500
C35 C36 1.371(10)
C35 C40 1.392(10)
C36 C37 1.408(10)
C36 H36 0.9500
C37 C38 1.381(10)
C37 H37 0.9500
C38 C39 1.362(10)
C38 H38 0.9500
C39 C40 1.405(10)
C39 H39 0.9500
C40 H40 0.9500
N13 N14 1.385(7)
N15 H15 0.8800
N17 N18 1.395(7)
N20 H20B 0.8800
C42 C41 1.478(11)
C42 H42A 0.9800
C42 H42B 0.9800
C42 H42C 0.9800
O1 C41 1.405(8)
O1 H1A 0.8400
C41 H41A 0.9900
C41 H41B 0.9900
O2 C43 1.433(9)
O2 H2A 0.8400
C43 C44 1.45(2)
C43 C44' 1.50(3)
C43 H43A 0.9900
C43 H43B 0.9900
C43 H43C 0.9600
C43 H43D 0.9599
C44 H43C 1.5100
C44 H44A 0.9800
C44 H44B 0.9800
C44 H44C 0.9800
C44' H44D 0.9800
C44' H44E 0.9800
C44' H44F 0.9800

loop_
_geom_hbond_atom_site_label_D
_geom_hbond_atom_site_label_H
_geom_hbond_atom_site_label_A
_geom_hbond_distance_DH
_geom_hbond_distance_HA
_geom_hbond_distance_DA
_geom_hbond_angle_DHA
_geom_hbond_site_symmetry_A
N5 H5 O1 0.88 1.92 2.757(7) 158.8 .
N10 H10 N6 0.88 1.92 2.762(8) 159.9 1_545
N15 H15 O2 0.88 1.96 2.760(8) 150.4 .
N20 H20B N16 0.88 1.93 2.770(8) 160.0 1_545
O1 H1A N9 0.84 1.88 2.721(8) 177.7 .
O2 H2A N19 0.84 1.90 2.734(8) 171.3 .

loop_
_geom_torsion_atom_site_label_1
_geom_torsion_atom_site_label_2
_geom_torsion_atom_site_label_3
_geom_torsion_atom_site_label_4
_geom_torsion
N3 C2 C3 C4 179.4(6)
N1 C2 C3 C4 -0.5(9)
C2 C3 C4 N2 0.5(9)
C2 C3 C4 N7 -179.6(6)
N4 C6 C7 N6 -167.9(6)
N4 C6 C7 N5 9.3(11)
N5 C8 C9 N6 -1.1(9)
N8 C11 C12 N9 -8.3(11)
N8 C11 C12 N10 171.5(6)
N9 C13 C14 N10 -0.2(9)
N2 C1 C15 C16 5.7(10)
N1 C1 C15 C16 -174.2(6)
N2 C1 C15 C20 -176.7(6)
N1 C1 C15 C20 3.4(9)
C20 C15 C16 C17 -1.0(11)
C1 C15 C16 C17 176.6(7)
C15 C16 C17 C18 1.6(12)
C16 C17 C18 C19 -1.1(13)
C17 C18 C19 C20 -0.1(13)
C16 C15 C20 C19 -0.2(11)
C1 C15 C20 C19 -177.9(7)
C18 C19 C20 C15 0.8(12)
N2 C1 N1 C2 -2.4(10)
C15 C1 N1 C2 177.4(6)
C3 C2 N1 C1 1.3(9)
N3 C2 N1 C1 -178.6(6)
N1 C1 N2 C4 2.5(10)
C15 C1 N2 C4 -177.4(6)
N7 C4 N2 C1 178.7(6)
C3 C4 N2 C1 -1.4(8)
C3 C2 N3 N4 4.0(9)
N1 C2 N3 N4 -176.1(5)
C3 C2 N3 C5 -172.9(6)
N1 C2 N3 C5 7.0(9)
C7 C6 N4 N3 -178.9(6)
C2 N3 N4 C6 -176.3(6)
C5 N3 N4 C6 0.7(9)
N6 C7 N5 C8 0.0(8)
C6 C7 N5 C8 -177.5(7)
C9 C8 N5 C7 0.6(8)
N5 C7 N6 C9 -0.7(8)
C6 C7 N6 C9 176.9(7)
C8 C9 N6 C7 1.1(8)
N2 C4 N7 N8 174.6(5)
C3 C4 N7 N8 -5.3(9)
N2 C4 N7 C10 -10.6(8)
C3 C4 N7 C10 169.5(6)
C12 C11 N8 N7 -179.9(6)
C4 N7 N8 C11 177.2(6)
C10 N7 N8 C11 2.1(9)
N10 C12 N9 C13 0.2(8)
C11 C12 N9 C13 -180.0(7)
C14 C13 N9 C12 0.0(9)
N9 C12 N10 C14 -0.3(8)
C11 C12 N10 C14 179.9(6)
C13 C14 N10 C12 0.3(8)
N11 C22 C23 C24 1.2(9)
N13 C22 C23 C24 -177.9(6)
C22 C23 C24 N12 2.3(9)
C22 C23 C24 N17 -179.6(6)
N14 C26 C27 N16 -167.9(6)
N14 C26 C27 N15 7.0(10)
N15 C28 C29 N16 0.4(8)
N18 C31 C32 N19 -9.9(11)
N18 C31 C32 N20 170.0(6)
N19 C33 C34 N20 -0.7(9)
N11 C21 C35 C36 174.6(6)
N12 C21 C35 C36 -6.1(10)
N11 C21 C35 C40 -4.4(10)
N12 C21 C35 C40 174.9(6)
C40 C35 C36 C37 -0.6(11)
C21 C35 C36 C37 -179.6(7)
C35 C36 C37 C38 -0.3(11)
C36 C37 C38 C39 0.1(11)
C37 C38 C39 C40 1.0(12)
C36 C35 C40 C39 1.6(11)
C21 C35 C40 C39 -179.4(7)
C38 C39 C40 C35 -1.8(11)
N12 C21 N11 C22 -0.7(10)
C35 C21 N11 C22 178.6(6)
C23 C22 N11 C21 -2.0(9)
N13 C22 N11 C21 177.2(6)
N11 C21 N12 C24 4.0(10)
C35 C21 N12 C24 -175.3(6)
C23 C24 N12 C21 -4.7(9)
N17 C24 N12 C21 177.0(6)
N11 C22 N13 N14 -176.2(5)
C23 C22 N13 N14 3.0(9)
N11 C22 N13 C25 8.1(9)
C23 C22 N13 C25 -172.7(6)
C27 C26 N14 N13 -179.0(6)
C22 N13 N14 C26 -177.9(6)
C25 N13 N14 C26 -2.0(9)
N16 C27 N15 C28 -1.1(8)
C26 C27 N15 C28 -176.6(6)
C29 C28 N15 C27 0.4(8)
N15 C27 N16 C29 1.3(8)
C26 C27 N16 C29 176.6(7)
C28 C29 N16 C27 -1.0(8)
N12 C24 N17 N18 174.1(5)
C23 C24 N17 N18 -4.2(9)
N12 C24 N17 C30 -12.5(9)
C23 C24 N17 C30 169.2(6)
C32 C31 N18 N17 179.5(6)
C24 N17 N18 C31 176.4(6)
C30 N17 N18 C31 2.7(9)
N20 C32 N19 C33 -0.3(8)
C31 C32 N19 C33 179.7(7)
C34 C33 N19 C32 0.6(8)
N19 C32 N20 C34 -0.1(8)
C31 C32 N20 C34 179.9(6)
C33 C34 N20 C32 0.5(8)
